data_4088577
loop_
_publ_author_name
'Mart\'inez, Javier'
'Otero, Antonio'
'Lara-S\'anchez, Agust\'in'
'Castro-Osma, Jos\'e Antonio'
'Fern\'andez-Baeza, Juan'
'S\'anchez-Barba, Luis F.'
'Rodr\'iguez, Ana M.'

_publ_section_title
;
 Heteroscorpionate Rare-Earth Catalysts for the
 Hydroalkoxylation/Cyclization of Alkynyl Alcohols
;
_journal_issue 11
_journal_name_full Organometallics
_journal_page_first 1802
_journal_paper_doi 10.1021/acs.organomet.6b00203
_journal_volume 35
_journal_year 2016
_chemical_formula_moiety 'C48 H75 N12 O3 Y, 1.5(C7 H8)'
_chemical_formula_sum 'C58.5 H87 N12 O3 Y'
_chemical_formula_weight 1095.31
_space_group_crystal_system triclinic
_space_group_IT_number 2
_space_group_name_Hall '-P 1'
_space_group_name_H-M_alt 'P -1'
_atom_sites_solution_hydrogens geom
_audit_creation_method SHELXL-2013
_cell_angle_alpha 86.754(3)
_cell_angle_beta 77.112(4)
_cell_angle_gamma 67.426(3)
_cell_formula_units_Z 2
_cell_length_a 11.5220(6)
_cell_length_b 12.3560(8)
_cell_length_c 23.3170(15)
_cell_measurement_reflns_used 2465
_cell_measurement_temperature 230(2)
_cell_measurement_theta_max 19.619
_cell_measurement_theta_min 2.933
_cell_volume 2986.4(3)
_computing_structure_refinement 'SHELXL-2013 (Sheldrick, 2013)'
_diffrn_ambient_temperature 230(2)
_diffrn_measured_fraction_theta_full 0.971
_diffrn_measured_fraction_theta_max 0.995
_diffrn_measurement_device_type 'CCD area detector'
_diffrn_measurement_method 'omega and phi scans'
_diffrn_radiation_type MoK\a
_diffrn_radiation_wavelength 0.71073
_diffrn_reflns_av_R_equivalents 0.1031
_diffrn_reflns_av_unetI/netI 0.1188
_diffrn_reflns_Laue_measured_fraction_full 0.971
_diffrn_reflns_Laue_measured_fraction_max 0.995
_diffrn_reflns_limit_h_max 13
_diffrn_reflns_limit_h_min -13
_diffrn_reflns_limit_k_max 14
_diffrn_reflns_limit_k_min -14
_diffrn_reflns_limit_l_max 27
_diffrn_reflns_limit_l_min -27
_diffrn_reflns_number 32077
_diffrn_reflns_point_group_measured_fraction_full 0.971
_diffrn_reflns_point_group_measured_fraction_max 0.995
_diffrn_reflns_theta_full 25.242
_diffrn_reflns_theta_max 24.999
_diffrn_reflns_theta_min 2.690
_exptl_absorpt_coefficient_mu 1.029
_exptl_absorpt_correction_T_max 0.746
_exptl_absorpt_correction_T_min 0.486
_exptl_absorpt_correction_type multi-scan
_exptl_absorpt_process_details SADABS
_exptl_crystal_colour colourless
_exptl_crystal_density_diffrn 1.218
_exptl_crystal_description prism
_exptl_crystal_F_000 1170
_exptl_crystal_size_max 0.190
_exptl_crystal_size_mid 0.140
_exptl_crystal_size_min 0.100
_refine_diff_density_max 0.658
_refine_diff_density_min -0.926
_refine_diff_density_rms 0.072
_refine_ls_extinction_method none
_refine_ls_goodness_of_fit_ref 0.927
_refine_ls_hydrogen_treatment constr
_refine_ls_matrix_type full
_refine_ls_number_parameters 715
_refine_ls_number_reflns 10483
_refine_ls_number_restraints 0
_refine_ls_restrained_S_all 0.927
_refine_ls_R_factor_all 0.1251
_refine_ls_R_factor_gt 0.0659
_refine_ls_shift/su_max 0.036
_refine_ls_shift/su_mean 0.001
_refine_ls_structure_factor_coef Fsqd
_refine_ls_weighting_details 'w=1/[\s^2^(Fo^2^)+(0.0998P)^2^] where P=(Fo^2^+2Fc^2^)/3'
_refine_ls_weighting_scheme calc
_refine_ls_wR_factor_gt 0.1479
_refine_ls_wR_factor_ref 0.1792
_reflns_Friedel_coverage 0.000
_reflns_number_gt 6313
_reflns_number_total 10483
_reflns_threshold_expression 'I > 2\s(I)'
_cod_data_source_file om6b00203_si_002.cif
_cod_data_source_block 7
_cod_original_formula_sum 'C58.50 H87 N12 O3 Y'
_cod_database_code 4088577
_shelx_space_group_comment
;
The symmetry employed for this shelxl refinement is uniquely defined
by the following loop, which should always be used as a source of
symmetry information in preference to the above space-group names.
They are only intended as comments.
;
_shelx_estimated_absorpt_t_min 0.829
_shelx_estimated_absorpt_t_max 0.904
_shelxl_version_number 2013-4

loop_
_space_group_symop_operation_xyz
'x, y, z'
'-x, -y, -z'

loop_
_atom_site_label
_atom_site_type_symbol
_atom_site_fract_x
_atom_site_fract_y
_atom_site_fract_z
_atom_site_U_iso_or_equiv
_atom_site_adp_type
_atom_site_occupancy
_atom_site_site_symmetry_order
_atom_site_calc_flag
_atom_site_refinement_flags_posn
_atom_site_refinement_flags_adp
_atom_site_refinement_flags_occupancy
Y1 Y 0.50300(5) 0.00881(4) 0.24637(2) 0.03512(16) Uani 1 1 d . . .
N1 N 0.7359(4) -0.1302(4) 0.28029(17) 0.0465(10) Uani 1 1 d . . .
N2 N 0.7527(4) -0.0851(3) 0.32894(17) 0.0438(10) Uani 1 1 d . . .
N3 N 0.6541(4) 0.1210(3) 0.24973(16) 0.0393(10) Uani 1 1 d . . .
N4 N 0.7109(4) 0.1081(3) 0.29684(17) 0.0419(10) Uani 1 1 d . . .
N5 N 0.5088(4) -0.2026(3) 0.28010(17) 0.0440(10) Uani 1 1 d . . .
N6 N 0.5044(4) -0.2753(3) 0.23906(17) 0.0446(10) Uani 1 1 d . . .
N7 N 0.6305(4) -0.1317(3) 0.16042(17) 0.0408(10) Uani 1 1 d . . .
N8 N 0.5846(4) -0.2122(3) 0.14535(17) 0.0413(10) Uani 1 1 d . . .
N9 N 0.1866(4) 0.3275(4) 0.11115(19) 0.0546(12) Uani 1 1 d . . .
N10 N 0.1501(4) 0.2387(5) 0.1021(2) 0.0664(14) Uani 1 1 d . . .
N11 N 0.4666(4) 0.3410(4) 0.07293(18) 0.0442(10) Uani 1 1 d . . .
N12 N 0.4141(4) 0.2605(3) 0.09323(17) 0.0390(9) Uani 1 1 d . . .
O1 O 0.4746(3) 0.0506(3) 0.33683(13) 0.0405(8) Uani 1 1 d . . .
O2 O 0.3589(3) -0.0312(3) 0.21749(14) 0.0421(8) Uani 1 1 d . . .
O3 O 0.4102(3) 0.1754(3) 0.20758(13) 0.0363(7) Uani 1 1 d . . .
C1 C 0.8411(5) -0.1660(5) 0.3546(2) 0.0529(14) Uani 1 1 d . . .
C2 C 0.8847(5) -0.2666(5) 0.3215(3) 0.0616(16) Uani 1 1 d . . .
H2 H 0.9473 -0.3382 0.3276 0.074 Uiso 1 1 calc R U .
C3 C 0.8175(5) -0.2415(5) 0.2768(2) 0.0560(14) Uani 1 1 d . . .
C4 C 0.8777(6) -0.1413(6) 0.4087(3) 0.0741(18) Uani 1 1 d . . .
H4A H 0.9196 -0.0866 0.3999 0.111 Uiso 1 1 calc R U .
H4B H 0.9354 -0.2129 0.4215 0.111 Uiso 1 1 calc R U .
H4C H 0.8018 -0.1085 0.4393 0.111 Uiso 1 1 calc R U .
C5 C 0.8315(6) -0.3260(5) 0.2292(3) 0.0671(17) Uani 1 1 d . . .
H5A H 0.7518 -0.3364 0.2329 0.101 Uiso 1 1 calc R U .
H5B H 0.8986 -0.4001 0.2329 0.101 Uiso 1 1 calc R U .
H5C H 0.8530 -0.2952 0.1913 0.101 Uiso 1 1 calc R U .
C6 C 0.7884(5) 0.1697(4) 0.2906(2) 0.0463(13) Uani 1 1 d . . .
C7 C 0.7808(5) 0.2237(5) 0.2386(2) 0.0513(14) Uani 1 1 d . . .
H7 H 0.8239 0.2718 0.2220 0.062 Uiso 1 1 calc R U .
C8 C 0.6961(5) 0.1938(4) 0.2148(2) 0.0423(12) Uani 1 1 d . . .
C9 C 0.8668(6) 0.1669(6) 0.3342(2) 0.0667(17) Uani 1 1 d . . .
H9A H 0.8106 0.2016 0.3710 0.100 Uiso 1 1 calc R U .
H9B H 0.9204 0.2103 0.3197 0.100 Uiso 1 1 calc R U .
H9C H 0.9200 0.0871 0.3398 0.100 Uiso 1 1 calc R U .
C10 C 0.6530(5) 0.2326(5) 0.1590(2) 0.0530(14) Uani 1 1 d . . .
H10A H 0.7075 0.1763 0.1279 0.079 Uiso 1 1 calc R U .
H10B H 0.6580 0.3075 0.1494 0.079 Uiso 1 1 calc R U .
H10C H 0.5657 0.2390 0.1636 0.079 Uiso 1 1 calc R U .
C11 C 0.6854(5) 0.0382(4) 0.3457(2) 0.0427(12) Uani 1 1 d . . .
H11 H 0.7248 0.0528 0.3760 0.051 Uiso 1 1 calc R U .
C12 C 0.5433(5) 0.0661(4) 0.3752(2) 0.0443(12) Uani 1 1 d . . .
H12 H 0.5439 0.0072 0.4052 0.053 Uiso 1 1 calc R U .
C13 C 0.4745(5) 0.1873(5) 0.4091(2) 0.0520(14) Uani 1 1 d . . .
C14 C 0.3420(6) 0.1934(6) 0.4414(3) 0.0710(17) Uani 1 1 d . . .
H14A H 0.3510 0.1273 0.4663 0.107 Uiso 1 1 calc R U .
H14B H 0.2928 0.1922 0.4134 0.107 Uiso 1 1 calc R U .
H14C H 0.2984 0.2645 0.4651 0.107 Uiso 1 1 calc R U .
C15 C 0.5468(6) 0.1949(6) 0.4553(3) 0.0773(19) Uani 1 1 d . . .
H15A H 0.4953 0.2628 0.4806 0.116 Uiso 1 1 calc R U .
H15B H 0.6268 0.2010 0.4361 0.116 Uiso 1 1 calc R U .
H15C H 0.5637 0.1257 0.4782 0.116 Uiso 1 1 calc R U .
C16 C 0.4612(6) 0.2900(5) 0.3680(3) 0.0660(17) Uani 1 1 d . . .
H16A H 0.4273 0.2789 0.3357 0.099 Uiso 1 1 calc R U .
H16B H 0.5442 0.2939 0.3532 0.099 Uiso 1 1 calc R U .
H16C H 0.4038 0.3617 0.3892 0.099 Uiso 1 1 calc R U .
C17 C 0.5220(6) -0.3843(5) 0.2594(3) 0.0601(15) Uani 1 1 d . . .
C18 C 0.5363(6) -0.3816(5) 0.3160(3) 0.0622(16) Uani 1 1 d . . .
H18 H 0.5501 -0.4430 0.3419 0.075 Uiso 1 1 calc R U .
C19 C 0.5260(5) -0.2680(5) 0.3268(2) 0.0511(14) Uani 1 1 d . . .
C20 C 0.5245(8) -0.4821(5) 0.2242(3) 0.090(2) Uani 1 1 d . . .
H20A H 0.5449 -0.5523 0.2464 0.134 Uiso 1 1 calc R U .
H20B H 0.5886 -0.4946 0.1883 0.134 Uiso 1 1 calc R U .
H20C H 0.4416 -0.4626 0.2152 0.134 Uiso 1 1 calc R U .
C21 C 0.5349(6) -0.2196(5) 0.3827(2) 0.0607(16) Uani 1 1 d . . .
H21A H 0.6233 -0.2482 0.3858 0.091 Uiso 1 1 calc R U .
H21B H 0.4856 -0.2441 0.4158 0.091 Uiso 1 1 calc R U .
H21C H 0.5014 -0.1355 0.3821 0.091 Uiso 1 1 calc R U .
C22 C 0.6605(5) -0.2717(4) 0.0944(2) 0.0485(13) Uani 1 1 d . . .
C23 C 0.7539(5) -0.2276(5) 0.0764(2) 0.0570(15) Uani 1 1 d . . .
H23 H 0.8191 -0.2503 0.0426 0.068 Uiso 1 1 calc R U .
C24 C 0.7337(5) -0.1425(4) 0.1179(2) 0.0472(13) Uani 1 1 d . . .
C25 C 0.8116(6) -0.0727(5) 0.1200(3) 0.0709(18) Uani 1 1 d . . .
H25A H 0.7956 -0.0126 0.0915 0.106 Uiso 1 1 calc R U .
H25B H 0.9013 -0.1228 0.1113 0.106 Uiso 1 1 calc R U .
H25C H 0.7887 -0.0372 0.1586 0.106 Uiso 1 1 calc R U .
C39 C 0.5814(5) 0.1697(4) 0.0246(2) 0.0460(13) Uani 1 1 d . . .
H39 H 0.6458 0.1130 -0.0018 0.055 Uiso 1 1 calc R U .
C26 C 0.6376(6) -0.3657(5) 0.0671(3) 0.0695(17) Uani 1 1 d . . .
H26A H 0.6631 -0.4355 0.0894 0.104 Uiso 1 1 calc R U .
H26B H 0.6871 -0.3818 0.0274 0.104 Uiso 1 1 calc R U .
H26C H 0.5477 -0.3404 0.0671 0.104 Uiso 1 1 calc R U .
C27 C 0.4754(5) -0.2309(4) 0.1826(2) 0.0416(12) Uani 1 1 d . . .
H27 H 0.4627 -0.2925 0.1631 0.050 Uiso 1 1 calc R U .
C28 C 0.3507(5) -0.1208(4) 0.1881(2) 0.0419(12) Uani 1 1 d . . .
H28 H 0.3471 -0.0945 0.1478 0.050 Uiso 1 1 calc R U .
C29 C 0.2242(5) -0.1397(4) 0.2129(2) 0.0495(13) Uani 1 1 d . . .
C30 C 0.2044(6) -0.1631(6) 0.2785(3) 0.0761(19) Uani 1 1 d . . .
H30A H 0.1195 -0.1630 0.2928 0.114 Uiso 1 1 calc R U .
H30B H 0.2140 -0.1030 0.2991 0.114 Uiso 1 1 calc R U .
H30C H 0.2672 -0.2381 0.2848 0.114 Uiso 1 1 calc R U .
C31 C 0.2189(6) -0.2397(5) 0.1791(3) 0.083(2) Uani 1 1 d . . .
H31A H 0.2304 -0.2239 0.1378 0.124 Uiso 1 1 calc R U .
H31B H 0.1368 -0.2459 0.1930 0.124 Uiso 1 1 calc R U .
H31C H 0.2861 -0.3120 0.1851 0.124 Uiso 1 1 calc R U .
C32 C 0.1151(5) -0.0279(5) 0.2027(3) 0.0721(18) Uani 1 1 d . . .
H32A H 0.1259 -0.0134 0.1613 0.108 Uiso 1 1 calc R U .
H32B H 0.1162 0.0367 0.2232 0.108 Uiso 1 1 calc R U .
H32C H 0.0343 -0.0364 0.2170 0.108 Uiso 1 1 calc R U .
C33 C 0.0483(6) 0.2881(9) 0.0778(3) 0.092(3) Uani 1 1 d . . .
C34 C 0.0216(7) 0.4089(9) 0.0712(3) 0.103(3) Uani 1 1 d . . .
H34 H -0.0445 0.4627 0.0555 0.123 Uiso 1 1 calc R U .
C35 C 0.1122(6) 0.4318(6) 0.0926(3) 0.077(2) Uani 1 1 d . . .
C36 C -0.0170(7) 0.2160(10) 0.0612(3) 0.136(4) Uani 1 1 d . . .
H36A H -0.0614 0.2537 0.0309 0.205 Uiso 1 1 calc R U .
H36B H -0.0777 0.2075 0.0950 0.205 Uiso 1 1 calc R U .
H36C H 0.0458 0.1400 0.0470 0.205 Uiso 1 1 calc R U .
C37 C 0.1328(7) 0.5413(6) 0.0973(3) 0.108(3) Uani 1 1 d . . .
H37A H 0.1147 0.5640 0.1381 0.162 Uiso 1 1 calc R U .
H37B H 0.0766 0.6021 0.0774 0.162 Uiso 1 1 calc R U .
H37C H 0.2207 0.5290 0.0796 0.162 Uiso 1 1 calc R U .
C38 C 0.4806(5) 0.1560(4) 0.0641(2) 0.0390(11) Uani 1 1 d . . .
C41 C 0.4421(5) 0.0537(4) 0.0760(2) 0.0470(13) Uani 1 1 d . . .
H41A H 0.4277 0.0407 0.1175 0.070 Uiso 1 1 calc R U .
H41B H 0.5093 -0.0146 0.0555 0.070 Uiso 1 1 calc R U .
H41C H 0.3643 0.0691 0.0628 0.070 Uiso 1 1 calc R U .
C42 C 0.6533(5) 0.3449(5) -0.0002(2) 0.0625(16) Uani 1 1 d . . .
H42A H 0.6127 0.3950 -0.0290 0.094 Uiso 1 1 calc R U .
H42B H 0.7346 0.2874 -0.0196 0.094 Uiso 1 1 calc R U .
H42C H 0.6670 0.3910 0.0274 0.094 Uiso 1 1 calc R U .
C40 C 0.5683(5) 0.2843(5) 0.0317(2) 0.0463(13) Uani 1 1 d . . .
C43 C 0.2957(4) 0.3030(4) 0.1384(2) 0.0418(12) Uani 1 1 d . . .
H43 H 0.2885 0.3788 0.1528 0.050 Uiso 1 1 calc R U .
C44 C 0.2897(4) 0.2261(4) 0.1935(2) 0.0358(11) Uani 1 1 d . . .
H44 H 0.2640 0.1632 0.1843 0.043 Uiso 1 1 calc R U .
C45 C 0.1873(5) 0.3012(4) 0.2469(2) 0.0430(12) Uani 1 1 d . . .
C46 C 0.1901(5) 0.2211(4) 0.2992(2) 0.0501(13) Uani 1 1 d . . .
H46A H 0.1220 0.2621 0.3318 0.075 Uiso 1 1 calc R U .
H46B H 0.2715 0.1981 0.3102 0.075 Uiso 1 1 calc R U .
H46C H 0.1785 0.1526 0.2885 0.075 Uiso 1 1 calc R U .
C47 C 0.0509(5) 0.3464(5) 0.2357(2) 0.0593(15) Uani 1 1 d . . .
H47A H 0.0330 0.2817 0.2246 0.089 Uiso 1 1 calc R U .
H47B H 0.0443 0.4012 0.2045 0.089 Uiso 1 1 calc R U .
H47C H -0.0100 0.3846 0.2709 0.089 Uiso 1 1 calc R U .
C48 C 0.2170(6) 0.4037(5) 0.2632(2) 0.0619(16) Uani 1 1 d . . .
H48A H 0.1670 0.4345 0.3017 0.093 Uiso 1 1 calc R U .
H48B H 0.1958 0.4639 0.2350 0.093 Uiso 1 1 calc R U .
H48C H 0.3070 0.3775 0.2632 0.093 Uiso 1 1 calc R U .
C51 C 0.2105(10) -0.4151(6) 0.4672(4) 0.093(2) Uani 1 1 d . . .
C52 C 0.3104(9) -0.4235(7) 0.4923(5) 0.109(3) Uani 1 1 d . . .
H52 H 0.3805 -0.4107 0.4690 0.131 Uiso 1 1 calc R U .
C53 C 0.3116(11) -0.4499(8) 0.5498(5) 0.124(3) Uani 1 1 d . . .
H53 H 0.3821 -0.4563 0.5649 0.149 Uiso 1 1 calc R U .
C54 C 0.2082(13) -0.4670(9) 0.5853(5) 0.130(3) Uani 1 1 d . . .
H54 H 0.2107 -0.4909 0.6237 0.157 Uiso 1 1 calc R U .
C55 C 0.1012(12) -0.4486(10) 0.5636(6) 0.145(4) Uani 1 1 d . . .
H55 H 0.0273 -0.4526 0.5881 0.174 Uiso 1 1 calc R U .
C56 C 0.1046(11) -0.4237(9) 0.5037(5) 0.131(3) Uani 1 1 d . . .
H56 H 0.0326 -0.4128 0.4887 0.157 Uiso 1 1 calc R U .
C57 C 0.2133(10) -0.3850(8) 0.4050(4) 0.137(4) Uani 1 1 d . . .
H57A H 0.2991 -0.3932 0.3854 0.206 Uiso 1 1 calc R U .
H57B H 0.1552 -0.3055 0.4027 0.206 Uiso 1 1 calc R U .
H57C H 0.1876 -0.4368 0.3863 0.206 Uiso 1 1 calc R U .
C61 C 1.0671(16) -0.1006(9) 0.5104(6) 0.116(18) Uani 0.5 1 d G . P
H61 H 1.0753 -0.1680 0.5318 0.139 Uiso 0.5 1 calc . U P
C62 C 1.1687(13) -0.0982(13) 0.4659(7) 0.124(10) Uani 0.5 1 d G . P
H62 H 1.2450 -0.1640 0.4574 0.148 Uiso 0.5 1 calc . U P
C63 C 1.1564(16) 0.0026(17) 0.4339(6) 0.15(2) Uani 0.5 1 d G . P
H63 H 1.2244 0.0042 0.4041 0.176 Uiso 0.5 1 calc . U P
C64 C 1.0424(19) 0.1010(12) 0.4466(5) 0.093(6) Uani 0.5 1 d G . P
H64 H 1.0342 0.1685 0.4252 0.112 Uiso 0.5 1 calc . U P
C65 C 0.9408(15) 0.0987(9) 0.4911(6) 0.076(14) Uani 0.5 1 d G . P
H65 H 0.8645 0.1645 0.4996 0.091 Uiso 0.5 1 calc . U P
C66 C 0.9531(14) -0.0022(12) 0.5230(5) 0.085(5) Uani 0.5 1 d G . P
C67 C 0.848(2) 0.004(2) 0.5658(11) 0.14(2) Uani 0.5 1 d . . P
H67A H 0.7866 -0.0101 0.5484 0.208 Uiso 0.5 1 calc R U P
H67B H 0.8084 0.0811 0.5844 0.208 Uiso 0.5 1 calc R U P
H67C H 0.8735 -0.0534 0.5946 0.208 Uiso 0.5 1 calc R U P

loop_
_atom_site_aniso_label
_atom_site_aniso_U_11
_atom_site_aniso_U_22
_atom_site_aniso_U_33
_atom_site_aniso_U_23
_atom_site_aniso_U_13
_atom_site_aniso_U_12
Y1 0.0402(3) 0.0402(3) 0.0277(3) -0.00173(19) -0.0129(2) -0.0150(2)
N1 0.055(3) 0.048(3) 0.040(2) -0.001(2) -0.024(2) -0.015(2)
N2 0.048(3) 0.051(3) 0.036(2) 0.002(2) -0.022(2) -0.016(2)
N3 0.048(3) 0.048(2) 0.030(2) 0.0036(19) -0.0195(19) -0.022(2)
N4 0.049(3) 0.051(2) 0.036(2) 0.0064(19) -0.019(2) -0.025(2)
N5 0.059(3) 0.047(2) 0.032(2) 0.0031(19) -0.020(2) -0.021(2)
N6 0.065(3) 0.037(2) 0.039(2) 0.0012(19) -0.023(2) -0.021(2)
N7 0.040(2) 0.043(2) 0.037(2) -0.0029(19) -0.011(2) -0.0114(19)
N8 0.050(3) 0.041(2) 0.036(2) -0.0085(19) -0.015(2) -0.016(2)
N9 0.047(3) 0.072(3) 0.043(3) 0.019(2) -0.019(2) -0.019(3)
N10 0.054(3) 0.113(4) 0.042(3) 0.008(3) -0.025(2) -0.035(3)
N11 0.052(3) 0.052(3) 0.037(2) 0.014(2) -0.021(2) -0.025(2)
N12 0.044(2) 0.043(2) 0.037(2) 0.0075(19) -0.0139(19) -0.022(2)
O1 0.043(2) 0.0491(19) 0.0319(18) -0.0023(15) -0.0141(15) -0.0171(16)
O2 0.049(2) 0.0382(18) 0.045(2) -0.0016(15) -0.0187(16) -0.0184(16)
O3 0.0398(19) 0.0438(18) 0.0299(17) 0.0027(14) -0.0134(14) -0.0178(15)
C1 0.053(3) 0.058(3) 0.052(3) 0.010(3) -0.026(3) -0.019(3)
C2 0.056(4) 0.060(4) 0.066(4) 0.012(3) -0.028(3) -0.012(3)
C3 0.059(4) 0.053(3) 0.054(4) -0.005(3) -0.018(3) -0.014(3)
C4 0.083(5) 0.088(5) 0.064(4) 0.016(3) -0.050(4) -0.030(4)
C5 0.069(4) 0.050(3) 0.069(4) -0.014(3) -0.022(3) -0.003(3)
C6 0.044(3) 0.058(3) 0.048(3) 0.002(3) -0.021(3) -0.025(3)
C7 0.049(3) 0.063(3) 0.056(4) 0.014(3) -0.023(3) -0.031(3)
C8 0.040(3) 0.053(3) 0.039(3) 0.004(2) -0.014(2) -0.020(2)
C9 0.075(4) 0.106(5) 0.050(4) 0.010(3) -0.031(3) -0.059(4)
C10 0.056(3) 0.073(4) 0.046(3) 0.015(3) -0.025(3) -0.035(3)
C11 0.054(3) 0.051(3) 0.034(3) 0.002(2) -0.022(2) -0.025(3)
C12 0.056(3) 0.057(3) 0.028(3) 0.001(2) -0.018(2) -0.026(3)
C13 0.057(4) 0.067(4) 0.035(3) -0.013(3) -0.014(3) -0.024(3)
C14 0.069(4) 0.091(5) 0.051(4) -0.017(3) -0.006(3) -0.030(4)
C15 0.098(5) 0.105(5) 0.047(4) -0.019(3) -0.024(4) -0.051(4)
C16 0.074(4) 0.055(4) 0.062(4) -0.014(3) -0.017(3) -0.013(3)
C17 0.084(4) 0.043(3) 0.060(4) 0.003(3) -0.031(3) -0.024(3)
C18 0.091(5) 0.049(3) 0.059(4) 0.021(3) -0.041(3) -0.029(3)
C19 0.069(4) 0.053(3) 0.037(3) 0.010(3) -0.019(3) -0.027(3)
C20 0.164(7) 0.039(3) 0.087(5) 0.013(3) -0.071(5) -0.040(4)
C21 0.085(4) 0.074(4) 0.035(3) 0.011(3) -0.025(3) -0.038(3)
C22 0.054(3) 0.051(3) 0.036(3) -0.010(2) -0.018(3) -0.009(3)
C23 0.055(4) 0.061(4) 0.043(3) -0.015(3) -0.003(3) -0.011(3)
C24 0.043(3) 0.051(3) 0.045(3) -0.003(3) -0.010(3) -0.014(3)
C25 0.063(4) 0.079(4) 0.069(4) -0.012(3) 0.004(3) -0.033(3)
C39 0.046(3) 0.055(3) 0.030(3) -0.001(2) -0.008(2) -0.013(3)
C26 0.080(4) 0.069(4) 0.055(4) -0.025(3) -0.021(3) -0.017(3)
C27 0.062(3) 0.041(3) 0.031(3) -0.001(2) -0.020(2) -0.025(3)
C28 0.053(3) 0.040(3) 0.040(3) 0.001(2) -0.023(2) -0.019(2)
C29 0.057(4) 0.048(3) 0.053(3) -0.002(3) -0.015(3) -0.029(3)
C30 0.061(4) 0.099(5) 0.070(4) 0.008(4) -0.004(3) -0.039(4)
C31 0.070(4) 0.074(4) 0.120(6) -0.019(4) -0.027(4) -0.038(4)
C32 0.057(4) 0.081(4) 0.086(5) -0.005(4) -0.026(3) -0.029(3)
C33 0.055(4) 0.194(9) 0.035(4) 0.016(5) -0.019(3) -0.052(5)
C34 0.045(4) 0.181(9) 0.058(5) 0.053(5) -0.019(3) -0.020(5)
C35 0.049(4) 0.099(5) 0.049(4) 0.038(4) -0.003(3) 0.000(4)
C36 0.091(6) 0.299(13) 0.067(5) 0.011(6) -0.036(5) -0.117(8)
C37 0.090(6) 0.071(5) 0.111(7) 0.053(5) 0.004(5) 0.006(4)
C38 0.050(3) 0.042(3) 0.029(3) 0.006(2) -0.020(2) -0.018(2)
C41 0.061(3) 0.048(3) 0.033(3) -0.001(2) -0.012(3) -0.020(3)
C42 0.068(4) 0.088(4) 0.043(3) 0.008(3) -0.016(3) -0.041(4)
C40 0.049(3) 0.063(3) 0.035(3) 0.012(3) -0.016(3) -0.029(3)
C43 0.039(3) 0.046(3) 0.040(3) 0.002(2) -0.012(2) -0.013(2)
C44 0.032(3) 0.039(3) 0.036(3) 0.002(2) -0.009(2) -0.012(2)
C45 0.043(3) 0.046(3) 0.038(3) 0.000(2) -0.006(2) -0.017(2)
C46 0.049(3) 0.057(3) 0.043(3) 0.008(3) -0.009(3) -0.020(3)
C47 0.050(4) 0.065(4) 0.046(3) 0.006(3) -0.008(3) -0.006(3)
C48 0.080(4) 0.055(3) 0.049(3) -0.006(3) -0.012(3) -0.023(3)
C51 0.124(7) 0.061(4) 0.088(6) 0.004(4) -0.023(6) -0.030(5)
C52 0.094(7) 0.115(7) 0.116(8) 0.002(6) -0.033(6) -0.031(5)
C53 0.151(10) 0.123(7) 0.104(8) 0.014(6) -0.053(7) -0.046(7)
C54 0.155(11) 0.132(8) 0.109(8) 0.015(6) -0.043(8) -0.055(8)
C55 0.153(11) 0.173(10) 0.122(10) 0.014(8) -0.010(8) -0.088(9)
C56 0.149(9) 0.159(9) 0.130(9) 0.027(7) -0.054(8) -0.097(8)
C57 0.167(9) 0.111(7) 0.101(7) 0.004(6) -0.036(7) -0.015(6)
C61 0.12(3) 0.15(3) 0.10(3) -0.04(2) -0.02(2) -0.07(3)
C62 0.122(18) 0.114(16) 0.16(3) -0.028(15) -0.088(19) -0.033(15)
C63 0.25(5) 0.20(4) 0.11(3) 0.08(2) -0.11(3) -0.19(4)
C64 0.130(17) 0.104(14) 0.074(12) 0.007(10) -0.070(13) -0.050(13)
C65 0.12(3) 0.032(11) 0.10(3) 0.026(14) -0.09(3) -0.027(14)
C66 0.131(16) 0.140(16) 0.034(7) 0.004(10) -0.025(9) -0.103(15)
C67 0.10(3) 0.21(5) 0.10(3) -0.08(3) 0.00(2) -0.05(2)

loop_
_atom_type_symbol
_atom_type_description
_atom_type_scat_dispersion_real
_atom_type_scat_dispersion_imag
_atom_type_scat_source
C C 0.0033 0.0016 'International Tables Vol C Tables 4.2.6.8 and 6.1.1.4'
H H 0.0000 0.0000 'International Tables Vol C Tables 4.2.6.8 and 6.1.1.4'
N N 0.0061 0.0033 'International Tables Vol C Tables 4.2.6.8 and 6.1.1.4'
O O 0.0106 0.0060 'International Tables Vol C Tables 4.2.6.8 and 6.1.1.4'
Y Y -2.7962 3.5667 'International Tables Vol C Tables 4.2.6.8 and 6.1.1.4'

loop_
_geom_angle_atom_site_label_1
_geom_angle_atom_site_label_2
_geom_angle_atom_site_label_3
_geom_angle
_geom_angle_site_symmetry_1
_geom_angle_site_symmetry_3
O1 Y1 O2 118.96(12) . .
O1 Y1 O3 104.85(11) . .
O2 Y1 O3 81.39(11) . .
O1 Y1 N7 147.98(13) . .
O2 Y1 N7 76.72(12) . .
O3 Y1 N7 105.09(12) . .
O1 Y1 N3 74.77(12) . .
O2 Y1 N3 156.90(12) . .
O3 Y1 N3 76.87(11) . .
N7 Y1 N3 101.40(12) . .
O1 Y1 N5 86.80(12) . .
O2 Y1 N5 68.72(12) . .
O3 Y1 N5 149.83(12) . .
N7 Y1 N5 72.74(12) . .
N3 Y1 N5 133.30(12) . .
O1 Y1 N1 73.84(12) . .
O2 Y1 N1 133.66(11) . .
O3 Y1 N1 141.83(11) . .
N7 Y1 N1 75.69(12) . .
N3 Y1 N1 65.87(12) . .
N5 Y1 N1 67.88(12) . .
C3 N1 N2 103.7(4) . .
C3 N1 Y1 139.1(3) . .
N2 N1 Y1 113.2(3) . .
C1 N2 N1 112.2(4) . .
C1 N2 C11 126.9(4) . .
N1 N2 C11 120.8(4) . .
C8 N3 N4 104.6(4) . .
C8 N3 Y1 135.9(3) . .
N4 N3 Y1 119.5(3) . .
C6 N4 N3 111.6(4) . .
C6 N4 C11 127.0(4) . .
N3 N4 C11 121.4(4) . .
C19 N5 N6 104.2(4) . .
C19 N5 Y1 137.9(3) . .
N6 N5 Y1 117.7(3) . .
C17 N6 N5 112.1(4) . .
C17 N6 C27 127.3(4) . .
N5 N6 C27 120.5(4) . .
C24 N7 N8 105.5(4) . .
C24 N7 Y1 134.6(3) . .
N8 N7 Y1 119.5(3) . .
C22 N8 N7 110.2(4) . .
C22 N8 C27 127.5(4) . .
N7 N8 C27 122.2(4) . .
C35 N9 N10 112.9(5) . .
C35 N9 C43 127.9(6) . .
N10 N9 C43 119.2(4) . .
C33 N10 N9 105.2(6) . .
C40 N11 N12 105.0(4) . .
C38 N12 N11 111.8(4) . .
C38 N12 C43 132.1(4) . .
N11 N12 C43 116.0(4) . .
C12 O1 Y1 138.9(3) . .
C28 O2 Y1 138.5(3) . .
C44 O3 Y1 131.4(3) . .
N2 C1 C2 106.1(5) . .
N2 C1 C4 123.6(5) . .
C2 C1 C4 130.3(5) . .
C1 C2 C3 106.5(5) . .
N1 C3 C2 111.5(5) . .
N1 C3 C5 122.3(5) . .
C2 C3 C5 126.2(5) . .
C7 C6 N4 106.2(4) . .
C7 C6 C9 130.8(5) . .
N4 C6 C9 122.9(5) . .
C6 C7 C8 107.0(4) . .
N3 C8 C7 110.5(4) . .
N3 C8 C10 121.3(4) . .
C7 C8 C10 128.2(5) . .
N4 C11 N2 109.6(4) . .
N4 C11 C12 116.8(4) . .
N2 C11 C12 111.4(4) . .
O1 C12 C11 112.4(4) . .
O1 C12 C13 112.6(4) . .
C11 C12 C13 114.0(4) . .
C14 C13 C16 109.9(5) . .
C14 C13 C15 107.6(5) . .
C16 C13 C15 109.7(5) . .
C14 C13 C12 106.7(4) . .
C16 C13 C12 112.3(4) . .
C15 C13 C12 110.5(5) . .
N6 C17 C18 105.9(4) . .
N6 C17 C20 124.1(5) . .
C18 C17 C20 130.0(5) . .
C17 C18 C19 106.1(5) . .
N5 C19 C18 111.6(5) . .
N5 C19 C21 121.1(5) . .
C18 C19 C21 127.2(5) . .
C23 C22 N8 106.7(4) . .
C23 C22 C26 130.1(5) . .
N8 C22 C26 123.2(5) . .
C22 C23 C24 107.3(5) . .
N7 C24 C23 110.3(5) . .
N7 C24 C25 121.2(5) . .
C23 C24 C25 128.5(5) . .
C40 C39 C38 106.3(4) . .
N8 C27 N6 110.4(4) . .
N8 C27 C28 111.7(4) . .
N6 C27 C28 113.6(4) . .
O2 C28 C27 110.5(4) . .
O2 C28 C29 112.4(4) . .
C27 C28 C29 115.7(4) . .
C32 C29 C30 108.9(5) . .
C32 C29 C31 107.5(5) . .
C30 C29 C31 109.9(5) . .
C32 C29 C28 106.7(4) . .
C30 C29 C28 112.8(4) . .
C31 C29 C28 110.8(4) . .
N10 C33 C34 109.9(7) . .
N10 C33 C36 120.2(9) . .
C34 C33 C36 129.8(8) . .
C35 C34 C33 106.8(6) . .
N9 C35 C34 105.2(7) . .
N9 C35 C37 123.2(7) . .
C34 C35 C37 131.6(7) . .
N12 C38 C39 105.6(4) . .
N12 C38 C41 123.1(4) . .
C39 C38 C41 131.3(5) . .
N11 C40 C39 111.3(4) . .
N11 C40 C42 120.4(5) . .
C39 C40 C42 128.4(5) . .
N9 C43 N12 109.1(4) . .
N9 C43 C44 112.3(4) . .
N12 C43 C44 116.3(4) . .
O3 C44 C43 110.5(4) . .
O3 C44 C45 110.5(4) . .
C43 C44 C45 110.4(4) . .
C48 C45 C46 108.4(4) . .
C48 C45 C47 109.6(4) . .
C46 C45 C47 107.3(4) . .
C48 C45 C44 112.2(4) . .
C46 C45 C44 107.2(4) . .
C47 C45 C44 111.9(4) . .
C56 C51 C52 116.9(9) . .
C56 C51 C57 122.0(10) . .
C52 C51 C57 120.8(9) . .
C53 C52 C51 122.9(10) . .
C52 C53 C54 119.6(10) . .
C55 C54 C53 119.4(11) . .
C54 C55 C56 119.1(11) . .
C51 C56 C55 121.6(10) . .
C62 C61 C66 120.0 . .
C61 C62 C63 120.0 . .
C64 C63 C62 120.0 . .
C63 C64 C65 120.0 . .
C64 C65 C66 120.0 . .
C65 C66 C66 62.2(13) 2_756 2_756
C65 C66 C64 62.0(12) 2_756 2_756
C66 C66 C64 124(2) 2_756 2_756
C65 C66 C65 120.1(11) 2_756 .
C66 C66 C65 57.9(9) 2_756 .
C64 C66 C65 176.0(16) 2_756 .
C65 C66 C61 3.3(11) 2_756 .
C66 C66 C61 62.2(9) 2_756 .
C64 C66 C61 62.4(19) 2_756 .
C65 C66 C61 120.0 . .
C65 C66 C61 122(2) 2_756 2_756
C66 C66 C61 60.0(9) 2_756 2_756
C64 C66 C61 172(2) 2_756 2_756
C65 C66 C61 3.8(9) . 2_756
C61 C66 C61 122.2(11) . 2_756
C65 C66 C63 121.5(16) 2_756 2_756
C66 C66 C63 172(2) 2_756 2_756
C64 C66 C63 59.6(9) 2_756 2_756
C65 C66 C63 117.9(19) . 2_756
C61 C66 C63 122.0(19) . 2_756
C61 C66 C63 115(3) 2_756 2_756
C65 C66 C67 124.3(14) 2_756 .
C66 C66 C67 172.5(18) 2_756 .
C64 C66 C67 62.2(14) 2_756 .
C65 C66 C67 115.5(15) . .
C61 C66 C67 124.5(15) . .
C61 C66 C67 113(2) 2_756 .
C63 C66 C67 3.8(13) 2_756 .
C65 C66 C62 174(2) 2_756 2_756
C66 C66 C62 117.7(16) 2_756 2_756
C64 C66 C62 117.2(17) 2_756 2_756
C65 C66 C62 60.2(16) . 2_756
C61 C66 C62 177.0(14) . 2_756
C61 C66 C62 57.8(17) 2_756 2_756
C63 C66 C62 57.7(11) 2_756 2_756
C67 C66 C62 55.3(16) . 2_756

loop_
_geom_bond_atom_site_label_1
_geom_bond_atom_site_label_2
_geom_bond_distance
_geom_bond_site_symmetry_2
Y1 O1 2.123(3) .
Y1 O2 2.151(3) .
Y1 O3 2.175(3) .
Y1 N7 2.513(4) .
Y1 N3 2.623(4) .
Y1 N5 2.665(4) .
Y1 N1 2.833(4) .
N1 C3 1.330(6) .
N1 N2 1.374(5) .
N2 C1 1.348(6) .
N2 C11 1.449(6) .
N3 C8 1.335(6) .
N3 N4 1.371(5) .
N4 C6 1.360(6) .
N4 C11 1.437(6) .
N5 C19 1.325(6) .
N5 N6 1.372(5) .
N6 C17 1.357(6) .
N6 C27 1.456(6) .
N7 C24 1.335(6) .
N7 N8 1.386(5) .
N8 C22 1.364(6) .
N8 C27 1.450(6) .
N9 C35 1.355(7) .
N9 N10 1.359(6) .
N9 C43 1.455(6) .
N10 C33 1.332(8) .
N11 C40 1.315(6) .
N11 N12 1.364(5) .
N12 C38 1.350(6) .
N12 C43 1.455(6) .
O1 C12 1.383(5) .
O2 C28 1.377(5) .
O3 C44 1.393(5) .
C1 C2 1.360(7) .
C1 C4 1.497(7) .
C2 C3 1.386(7) .
C3 C5 1.507(7) .
C6 C7 1.353(7) .
C6 C9 1.494(7) .
C7 C8 1.393(7) .
C8 C10 1.485(6) .
C11 C12 1.537(7) .
C12 C13 1.562(7) .
C13 C14 1.520(7) .
C13 C16 1.526(8) .
C13 C15 1.528(7) .
C17 C18 1.368(7) .
C17 C20 1.487(7) .
C18 C19 1.395(7) .
C19 C21 1.502(7) .
C22 C23 1.361(7) .
C22 C26 1.488(7) .
C23 C24 1.387(7) .
C24 C25 1.473(7) .
C39 C40 1.382(7) .
C39 C38 1.373(6) .
C27 C28 1.539(7) .
C28 C29 1.544(7) .
C29 C32 1.519(7) .
C29 C30 1.523(8) .
C29 C31 1.530(7) .
C33 C34 1.410(11) .
C33 C36 1.481(11) .
C34 C35 1.375(10) .
C35 C37 1.476(10) .
C38 C41 1.485(6) .
C42 C40 1.499(7) .
C43 C44 1.560(6) .
C44 C45 1.561(6) .
C45 C48 1.520(7) .
C45 C46 1.525(6) .
C45 C47 1.530(7) .
C51 C56 1.360(12) .
C51 C52 1.371(11) .
C51 C57 1.473(11) .
C52 C53 1.365(11) .
C53 C54 1.372(12) .
C54 C55 1.371(13) .
C55 C56 1.409(13) .
C61 C62 1.3900 .
C61 C66 1.3900 .
C62 C63 1.3900 .
C63 C64 1.3900 .
C64 C65 1.3900 .
C65 C66 1.3900 .
C66 C65 1.33(3) 2_756
C66 C66 1.36(2) 2_756
C66 C64 1.37(2) 2_756
C66 C61 1.420(17) 2_756
C66 C63 1.43(2) 2_756
C66 C67 1.37(2) .
C66 C62 1.45(3) 2_756
